data_2201919
loop_
_publ_author_name
'Andreas Decken'
'David C. Sample'
'Brock A. Noseworthy'
'Christopher M. Vogels'
'Stephen A. Westcott'

_publ_section_title
;
 2-Ethyl-3-hydroxy-1-morpholinopyridin-4(1<i>H</i>)-one
;
_journal_issue 1
_journal_name_full 'Acta Crystallographica Section E'
_journal_page_first o57
_journal_page_last o58
_journal_paper_doi 10.1107/S1600536802022894
_journal_volume 59
_journal_year 2003
_chemical_formula_iupac 'C11 H16 N2 O3'
_chemical_formula_moiety 'C11 H16 N2 O3'
_chemical_formula_sum 'C11 H16 N2 O3'
_chemical_formula_weight 224.26
_chemical_melting_point 532.1(10)
_chemical_name_systematic
;
2-Ethyl-3-hydroxy-1-morpholinepyridin-4(1H)-one
;
_space_group_IT_number 2
_symmetry_cell_setting triclinic
_symmetry_space_group_name_Hall '-P 1'
_symmetry_space_group_name_H-M 'P -1'
_atom_sites_solution_hydrogens difmap
_atom_sites_solution_primary direct
_atom_sites_solution_secondary difmap
_cell_angle_alpha 64.020(3)
_cell_angle_beta 63.198(2)
_cell_angle_gamma 66.178(2)
_cell_formula_units_Z 2
_cell_length_a 8.4379(8)
_cell_length_b 8.9209(9)
_cell_length_c 9.3312(12)
_cell_measurement_reflns_used 3224
_cell_measurement_temperature 173(2)
_cell_measurement_theta_max 33.067
_cell_measurement_theta_min 2.575
_cell_volume 544.62(10)
_computing_cell_refinement SMART
_computing_data_collection 'SMART (Bruker, 1997-1999)'
_computing_data_reduction 'SHELXTL (Sheldrick, 1997)'
_computing_molecular_graphics SHELXTL
_computing_publication_material SHELXTL
_computing_structure_refinement 'SHELXL97 (Sheldrick, 1997)'
_computing_structure_solution 'SHELXS97 (Sheldrick, 1997)'
_diffrn_ambient_temperature 173(2)
_diffrn_measured_fraction_theta_full 0.973
_diffrn_measured_fraction_theta_max 0.973
_diffrn_measurement_device_type 'Bruker SMART CCD area-detector'
_diffrn_measurement_method '\f and \w'
_diffrn_radiation_monochromator graphite
_diffrn_radiation_source 'fine-focus sealed tube'
_diffrn_radiation_type MoK\a
_diffrn_radiation_wavelength 0.71073
_diffrn_reflns_av_R_equivalents 0.0123
_diffrn_reflns_av_sigmaI/netI 0.0338
_diffrn_reflns_limit_h_max 12
_diffrn_reflns_limit_h_min -12
_diffrn_reflns_limit_k_max 12
_diffrn_reflns_limit_k_min -13
_diffrn_reflns_limit_l_max 14
_diffrn_reflns_limit_l_min -14
_diffrn_reflns_number 6121
_diffrn_reflns_theta_full 32.50
_diffrn_reflns_theta_max 32.50
_diffrn_reflns_theta_min 2.58
_diffrn_standards_decay_% 0
_diffrn_standards_number 0
_exptl_absorpt_coefficient_mu 0.100
_exptl_absorpt_correction_type none
_exptl_crystal_colour Colourless
_exptl_crystal_density_diffrn 1.368
_exptl_crystal_density_method 'not measured'
_exptl_crystal_description Irregular
_exptl_crystal_F_000 240
_exptl_crystal_size_max 0.35
_exptl_crystal_size_mid 0.20
_exptl_crystal_size_min 0.075
_refine_diff_density_max 0.490
_refine_diff_density_min -0.131
_refine_ls_extinction_method none
_refine_ls_goodness_of_fit_ref 0.900
_refine_ls_hydrogen_treatment refall
_refine_ls_matrix_type full
_refine_ls_number_parameters 209
_refine_ls_number_reflns 3838
_refine_ls_number_restraints 0
_refine_ls_restrained_S_all 0.900
_refine_ls_R_factor_all 0.0653
_refine_ls_R_factor_gt 0.0434
_refine_ls_shift/su_max 0.001
_refine_ls_shift/su_mean 0.000
_refine_ls_structure_factor_coef Fsqd
_refine_ls_weighting_details 'calc w = 1/[\s^2^(Fo^2^)+(0.0687P)^2^] where P = (Fo^2^+2Fc^2^)/3'
_refine_ls_weighting_scheme calc
_refine_ls_wR_factor_gt 0.1072
_refine_ls_wR_factor_ref 0.1126
_reflns_number_gt 2543
_reflns_number_total 3838
_reflns_threshold_expression I>2\s(I)
_cod_data_source_file cv6160.cif
_cod_data_source_block I
_cod_depositor_comments
;
The following automatic conversions were performed:
'_symmetry_cell_setting' value 'Triclinic' changed to 'triclinic'
according to '/home/saulius/struct/CIF-dictionaries/cif_core.dic'
dictionary named 'cif_core.dic' version 2.4.1 from 2010-06-29.

Automatic conversion script
Id: cif_fix_enum 1527 2010-12-29 10:47:43Z saulius 

The following automatic conversions were performed:

'_chemical_melting_point' value '258-260\%C' was changed to
'532.1(10)' - it was converted from degrees Celsius(C) to Kelvins(K),
the average value was taken and precision was estimated.

Automatic conversion script
Id: cif_fix_values 1646 2011-03-28 12:23:43Z adriana 

The following automatic conversions were performed:

'_chemical_melting_point' value '258-260\%C' was changed to
'532.1(10)' - it was converted from degrees Celsius(C) to Kelvins(K),
the average value was taken and precision was
estimated.

'_symmetry_cell_setting' value 'Triclinic' changed to
'triclinic' according to
/home/saulius/struct/CIF-dictionaries/cif_core.dic dictionary named
'cif_core.dic' version 2.4.1 from 2010-06-29.

Automatic conversion script
Id: cif_fix_values 1715 2011-07-08 13:25:40Z adriana 
;
_cod_database_code 2201919

loop_
_symmetry_equiv_pos_as_xyz
'x, y, z'
'-x, -y, -z'

loop_
_atom_site_label
_atom_site_fract_x
_atom_site_fract_y
_atom_site_fract_z
_atom_site_U_iso_or_equiv
_atom_site_adp_type
_atom_site_calc_flag
_atom_site_refinement_flags
_atom_site_occupancy
_atom_site_disorder_assembly
_atom_site_disorder_group
_atom_site_type_symbol
N1 0.20667(11) 0.75423(10) 0.38575(9) 0.02456(17) Uani d . 1 . . N
C2 0.05575(12) 0.69746(12) 0.50905(11) 0.02295(18) Uani d . 1 . . C
C3 0.05143(12) 0.62696(12) 0.67385(11) 0.02453(19) Uani d . 1 . . C
C4 0.20088(13) 0.60724(12) 0.72222(12) 0.0262(2) Uani d . 1 . . C
C5 0.35109(13) 0.66842(13) 0.58608(12) 0.0272(2) Uani d . 1 . . C
C6 0.35094(13) 0.73972(13) 0.42439(12) 0.0276(2) Uani d . 1 . . C
C7 -0.10135(13) 0.71681(13) 0.46174(12) 0.0266(2) Uani d . 1 . . C
C8 -0.24269(15) 0.88937(15) 0.46478(15) 0.0345(2) Uani d . 1 . . C
O1 -0.09949(10) 0.57419(11) 0.79449(9) 0.03401(19) Uani d . 1 . . O
O2 0.19415(10) 0.54078(11) 0.87449(9) 0.0374(2) Uani d . 1 . . O
N2 0.20694(11) 0.83302(10) 0.21517(10) 0.02551(17) Uani d . 1 . . N
C9 0.36042(15) 0.73425(15) 0.10604(13) 0.0321(2) Uani d . 1 . . C
C10 0.35731(17) 0.82376(17) -0.07319(14) 0.0380(3) Uani d . 1 . . C
O3 0.36454(11) 0.99896(11) -0.13165(9) 0.0382(2) Uani d . 1 . . O
C11 0.21048(15) 1.09190(15) -0.02686(14) 0.0354(2) Uani d . 1 . . C
C12 0.21099(14) 1.01480(13) 0.15310(13) 0.0290(2) Uani d . 1 . . C
H1 -0.096(2) 0.5318(19) 0.898(2) 0.059(4) Uiso d . 1 . . H
H5 0.4586(15) 0.6568(14) 0.6107(14) 0.027(3) Uiso d . 1 . . H
H6 0.4478(16) 0.7853(15) 0.3297(15) 0.029(3) Uiso d . 1 . . H
H7A -0.0533(15) 0.7008(15) 0.3487(16) 0.031(3) Uiso d . 1 . . H
H7B -0.1627(15) 0.6227(15) 0.5475(15) 0.027(3) Uiso d . 1 . . H
H8A -0.1890(17) 0.9816(17) 0.3825(17) 0.037(3) Uiso d . 1 . . H
H8B -0.3479(19) 0.8966(17) 0.4371(18) 0.050(4) Uiso d . 1 . . H
H8C -0.2947(19) 0.9030(17) 0.5801(19) 0.050(4) Uiso d . 1 . . H
H9A 0.4777(18) 0.7212(16) 0.1083(17) 0.040(3) Uiso d . 1 . . H
H9B 0.3477(18) 0.6195(17) 0.1442(16) 0.042(3) Uiso d . 1 . . H
H10A 0.4639(18) 0.7629(16) -0.1456(17) 0.040(3) Uiso d . 1 . . H
H10B 0.2463(17) 0.8197(16) -0.0789(16) 0.039(3) Uiso d . 1 . . H
H11A 0.2199(17) 1.2111(17) -0.0713(17) 0.037(3) Uiso d . 1 . . H
H11B 0.0959(17) 1.0912(16) -0.0285(16) 0.036(3) Uiso d . 1 . . H
H12A 0.3203(16) 1.0256(15) 0.1548(15) 0.029(3) Uiso d . 1 . . H
H12B 0.1027(16) 1.0754(15) 0.2255(15) 0.029(3) Uiso d . 1 . . H

loop_
_atom_site_aniso_label
_atom_site_aniso_U_11
_atom_site_aniso_U_22
_atom_site_aniso_U_33
_atom_site_aniso_U_12
_atom_site_aniso_U_13
_atom_site_aniso_U_23
N1 0.0261(4) 0.0266(4) 0.0180(4) -0.0104(3) -0.0052(3) -0.0034(3)
C2 0.0242(4) 0.0214(4) 0.0213(4) -0.0084(3) -0.0051(3) -0.0053(3)
C3 0.0251(4) 0.0243(5) 0.0210(4) -0.0101(3) -0.0044(3) -0.0044(4)
C4 0.0282(5) 0.0249(5) 0.0225(4) -0.0089(4) -0.0078(4) -0.0037(4)
C5 0.0256(4) 0.0303(5) 0.0246(5) -0.0102(4) -0.0079(4) -0.0055(4)
C6 0.0251(4) 0.0303(5) 0.0234(4) -0.0117(4) -0.0050(4) -0.0043(4)
C7 0.0280(5) 0.0292(5) 0.0230(4) -0.0121(4) -0.0072(4) -0.0055(4)
C8 0.0314(5) 0.0361(6) 0.0341(6) -0.0057(4) -0.0137(5) -0.0092(5)
O1 0.0327(4) 0.0479(5) 0.0191(3) -0.0225(3) -0.0056(3) -0.0006(3)
O2 0.0366(4) 0.0508(5) 0.0218(4) -0.0203(4) -0.0106(3) 0.0004(3)
N2 0.0293(4) 0.0271(4) 0.0167(3) -0.0117(3) -0.0055(3) -0.0022(3)
C9 0.0343(5) 0.0343(6) 0.0250(5) -0.0109(4) -0.0054(4) -0.0096(4)
C10 0.0416(6) 0.0509(7) 0.0244(5) -0.0215(5) -0.0052(4) -0.0114(5)
O3 0.0409(4) 0.0512(5) 0.0222(4) -0.0267(4) -0.0070(3) -0.0015(3)
C11 0.0358(5) 0.0378(6) 0.0294(5) -0.0186(5) -0.0138(4) 0.0034(4)
C12 0.0310(5) 0.0268(5) 0.0260(5) -0.0114(4) -0.0085(4) -0.0032(4)

loop_
_atom_type_symbol
_atom_type_description
_atom_type_scat_dispersion_real
_atom_type_scat_dispersion_imag
_atom_type_scat_source
C C 0.0033 0.0016 'International Tables Vol C Tables 4.2.6.8 and 6.1.1.4'
H H 0.0000 0.0000 'International Tables Vol C Tables 4.2.6.8 and 6.1.1.4'
N N 0.0061 0.0033 'International Tables Vol C Tables 4.2.6.8 and 6.1.1.4'
O O 0.0106 0.0060 'International Tables Vol C Tables 4.2.6.8 and 6.1.1.4'

loop_
_geom_angle_atom_site_label_1
_geom_angle_atom_site_label_2
_geom_angle_atom_site_label_3
_geom_angle
C6 N1 C2 121.29(8)
C6 N1 N2 120.49(7)
C2 N1 N2 118.21(7)
C3 C2 N1 118.67(8)
C3 C2 C7 121.55(8)
N1 C2 C7 119.76(8)
O1 C3 C2 118.08(8)
O1 C3 C4 119.44(8)
C2 C3 C4 122.48(8)
O2 C4 C5 124.03(8)
O2 C4 C3 121.26(9)
C5 C4 C3 114.71(8)
C6 C5 C4 121.65(8)
C6 C5 H5 119.7(7)
C4 C5 H5 118.6(7)
C5 C6 N1 121.19(9)
C5 C6 H6 124.2(7)
N1 C6 H6 114.6(7)
C2 C7 C8 111.86(8)
C2 C7 H7A 109.7(6)
C8 C7 H7A 111.3(7)
C2 C7 H7B 107.4(6)
C8 C7 H7B 108.3(6)
H7A C7 H7B 108.1(9)
C7 C8 H8A 110.2(7)
C7 C8 H8B 110.0(8)
H8A C8 H8B 107.9(11)
C7 C8 H8C 111.2(8)
H8A C8 H8C 110.2(11)
H8B C8 H8C 107.2(11)
C3 O1 H1 114.2(9)
N1 N2 C9 110.63(7)
N1 N2 C12 110.53(7)
C9 N2 C12 112.01(8)
N2 C9 C10 108.80(9)
N2 C9 H9A 113.0(8)
C10 C9 H9A 109.7(8)
N2 C9 H9B 109.8(8)
C10 C9 H9B 109.4(8)
H9A C9 H9B 106.0(10)
O3 C10 C9 111.33(9)
O3 C10 H10A 108.7(8)
C9 C10 H10A 108.3(8)
O3 C10 H10B 109.9(7)
C9 C10 H10B 109.7(8)
H10A C10 H10B 108.9(10)
C11 O3 C10 110.14(8)
O3 C11 C12 110.73(9)
O3 C11 H11A 107.7(7)
C12 C11 H11A 109.0(7)
O3 C11 H11B 110.6(7)
C12 C11 H11B 109.4(7)
H11A C11 H11B 109.4(10)
N2 C12 C11 108.38(8)
N2 C12 H12A 111.7(7)
C11 C12 H12A 108.8(7)
N2 C12 H12B 108.5(7)
C11 C12 H12B 110.6(7)
H12A C12 H12B 108.9(9)

loop_
_geom_bond_atom_site_label_1
_geom_bond_atom_site_label_2
_geom_bond_site_symmetry_2
_geom_bond_distance
_geom_bond_publ_flag
N1 C6 . 1.3624(12) ?
N1 C2 . 1.3752(11) ?
N1 N2 . 1.4302(10) ?
C2 C3 . 1.3719(12) ?
C2 C7 . 1.5027(12) ?
C3 O1 . 1.3556(11) ?
C3 C4 . 1.4455(12) ?
C4 O2 . 1.2609(11) ?
C4 C5 . 1.4204(13) ?
C5 C6 . 1.3569(13) ?
C5 H5 . 0.989(10) ?
C6 H6 . 0.957(12) ?
C7 C8 . 1.5224(15) ?
C7 H7A . 0.999(12) ?
C7 H7B . 1.001(12) ?
C8 H8A . 0.951(13) ?
C8 H8B . 1.002(14) ?
C8 H8C . 1.005(15) ?
O1 H1 . 0.879(16) ?
N2 C9 . 1.4716(13) ?
N2 C12 . 1.4732(13) ?
C9 C10 . 1.5126(15) ?
C9 H9A . 0.958(13) ?
C9 H9B . 0.960(13) ?
C10 O3 . 1.4297(15) ?
C10 H10A . 0.969(13) ?
C10 H10B . 0.978(13) ?
O3 C11 . 1.4236(14) ?
C11 C12 . 1.5117(14) ?
C11 H11A . 0.980(13) ?
C11 H11B . 0.977(12) ?
C12 H12A . 0.973(11) ?
C12 H12B . 0.973(12) ?

loop_
_cod_related_entry_id
_cod_related_entry_database
_cod_related_entry_code
1 ChemSpider 4417265
